data_4134007
loop_
_publ_author_name
'Mandal, Dipendu'
'Gupta, Richa'
'Jaiswal, Amit K.'
'Young, Rowan D.'

_publ_section_title
;
 Frustrated Lewis pair meditated selective single fluoride substitution in
 trifluoromethyl groups.
;
_journal_name_full 'Journal of the American Chemical Society'
_journal_paper_doi 10.1021/jacs.9b12167
_journal_year 2020
_chemical_formula_moiety 'C2 F6 N O4 S2, C H2 Cl2, C37 H28 F2 N'
_chemical_formula_sum 'C40 H30 Cl2 F8 N2 O4 S2'
_chemical_formula_weight 889.68
_space_group_crystal_system monoclinic
_space_group_IT_number 14
_space_group_name_Hall '-P 2ybc'
_space_group_name_H-M_alt 'P 1 21/c 1'
_atom_sites_solution_hydrogens geom
_atom_sites_solution_primary dual
_audit_creation_date 2019-07-14
_audit_creation_method
;
Olex2 1.2
(compiled 2018.05.29 svn.r3508 for OlexSys, GUI svn.r5506)
;
_cell_angle_alpha 90
_cell_angle_beta 92.643(2)
_cell_angle_gamma 90
_cell_formula_units_Z 4
_cell_length_a 11.8900(5)
_cell_length_b 16.2559(7)
_cell_length_c 20.0266(8)
_cell_measurement_reflns_used 8519
_cell_measurement_temperature 100(2)
_cell_measurement_theta_max 28.67
_cell_measurement_theta_min 2.70
_cell_volume 3866.7(3)
_computing_cell_refinement 'SAINT V8.38A (?, 2016)'
_computing_data_reduction 'SAINT V8.38A (?, 2016)'
_computing_molecular_graphics 'Olex2 (Dolomanov et al., 2009)'
_computing_publication_material 'Olex2 (Dolomanov et al., 2009)'
_computing_structure_refinement 'XL (Sheldrick, 2008)'
_computing_structure_solution 'ShelXT (Sheldrick, 2015)'
_diffrn_ambient_temperature 99.97
_diffrn_measured_fraction_theta_full 0.998
_diffrn_measured_fraction_theta_max 0.997
_diffrn_measurement_device_type 'Bruker APEX-II CCD'
_diffrn_measurement_method '\f and \w scans'
_diffrn_radiation_type MoK\a
_diffrn_radiation_wavelength 0.71073
_diffrn_reflns_av_R_equivalents 0.1159
_diffrn_reflns_av_unetI/netI 0.0662
_diffrn_reflns_Laue_measured_fraction_full 0.998
_diffrn_reflns_Laue_measured_fraction_max 0.997
_diffrn_reflns_limit_h_max 16
_diffrn_reflns_limit_h_min -16
_diffrn_reflns_limit_k_max 21
_diffrn_reflns_limit_k_min -21
_diffrn_reflns_limit_l_max 26
_diffrn_reflns_limit_l_min -27
_diffrn_reflns_number 69681
_diffrn_reflns_point_group_measured_fraction_full 0.998
_diffrn_reflns_point_group_measured_fraction_max 0.997
_diffrn_reflns_theta_full 25.242
_diffrn_reflns_theta_max 28.680
_diffrn_reflns_theta_min 2.321
_diffrn_standards_number 0
_exptl_absorpt_coefficient_mu 0.360
_exptl_absorpt_correction_T_max 0.7458
_exptl_absorpt_correction_T_min 0.7092
_exptl_absorpt_correction_type multi-scan
_exptl_absorpt_process_details
'SADABS-2016/2 (Bruker,2016/2) was used for absorption correction. wR2(int) was 0.1872 before and 0.0808 after correction. The Ratio of minimum to maximum transmission is 0.9509. The \l/2 correction factor is Not present.'
_exptl_crystal_colour yellow
_exptl_crystal_colour_primary yellow
_exptl_crystal_density_diffrn 1.528
_exptl_crystal_description block
_exptl_crystal_F_000 1816
_exptl_crystal_size_max 0.173
_exptl_crystal_size_mid 0.12
_exptl_crystal_size_min 0.093
_refine_diff_density_max 0.646
_refine_diff_density_min -0.799
_refine_diff_density_rms 0.090
_refine_ls_extinction_method none
_refine_ls_goodness_of_fit_ref 1.096
_refine_ls_hydrogen_treatment constr
_refine_ls_matrix_type full
_refine_ls_number_parameters 564
_refine_ls_number_reflns 9933
_refine_ls_number_restraints 0
_refine_ls_restrained_S_all 1.096
_refine_ls_R_factor_all 0.1255
_refine_ls_R_factor_gt 0.0549
_refine_ls_shift/su_max 0.001
_refine_ls_shift/su_mean 0.000
_refine_ls_structure_factor_coef Fsqd
_refine_ls_weighting_details 'w=1/[\s^2^(Fo^2^)+(0.0576P)^2^+5.2161P] where P=(Fo^2^+2Fc^2^)/3'
_refine_ls_weighting_scheme calc
_refine_ls_wR_factor_gt 0.1226
_refine_ls_wR_factor_ref 0.1741
_reflns_Friedel_coverage 0.000
_reflns_number_gt 5874
_reflns_number_total 9933
_reflns_threshold_expression 'I > 2\s(I)'
_cod_data_source_file ja9b12167_si_003.cif
_cod_data_source_block mo_ry_dm_3_230_0m
_cod_database_code 4134007
_shelx_shelxl_version_number 2016/6
_shelx_space_group_comment
;
The symmetry employed for this shelxl refinement is uniquely defined
by the following loop, which should always be used as a source of
symmetry information in preference to the above space-group names.
They are only intended as comments.
;
_shelx_estimated_absorpt_t_max 0.967
_shelx_estimated_absorpt_t_min 0.940
_olex2_refinement_description
;
1. Fixed Uiso
 At 1.2 times of:
  All C(H) groups, All C(H,H) groups
 At 1.5 times of:
  All C(H,H,H) groups
2. Others
 Fixed Sof: F7B(0.5) F8A(0.5) O4B(0.25) F6B(0.5) C39B(0.5) F8B(0.5) C39A(0.5)
 F6A(0.5) F7A(0.5) O4A(0.75)
3.a Secondary CH2 refined with riding coordinates:
 C40(H40A,H40B)
3.b Aromatic/amide H refined with riding coordinates:
 C37(H37), C36(H36), C5(H5), C16(H16), C10(H10), C33(H33), C18(H18), C12(H12),
 C13(H13), C31(H31), C7(H7), C27(H27), C21(H21), C29(H29), C6(H6), C22(H22),
 C4(H4), C30(H30), C9(H9), C25(H25), C23(H23), C24(H24), C34(H34), C35(H35),
 C28(H28)
3.c Idealised Me refined as rotating group:
 C14(H14A,H14B,H14C)
;
_olex2_submission_special_instructions 'No special instructions were received'

loop_
_space_group_symop_operation_xyz
'x, y, z'
'-x, y+1/2, -z+1/2'
'-x, -y, -z'
'x, -y-1/2, z-1/2'

loop_
_atom_site_label
_atom_site_type_symbol
_atom_site_fract_x
_atom_site_fract_y
_atom_site_fract_z
_atom_site_U_iso_or_equiv
_atom_site_adp_type
_atom_site_occupancy
_atom_site_site_symmetry_order
_atom_site_calc_flag
_atom_site_refinement_flags_posn
_atom_site_refinement_flags_occupancy
_atom_site_disorder_assembly
_atom_site_disorder_group
S1 S 1.00070(7) 0.75864(5) 0.15007(4) 0.02818(19) Uani 1 1 d . . . .
S2 S 0.84307(7) 0.65246(6) 0.20356(4) 0.0323(2) Uani 1 1 d . . . .
Cl2 Cl 0.68061(10) 0.45546(7) 0.06465(6) 0.0565(3) Uani 1 1 d . . . .
Cl1 Cl 0.89034(9) 0.41389(7) 0.00079(7) 0.0646(4) Uani 1 1 d . . . .
F2 F 0.40553(14) 0.61636(10) 0.43241(8) 0.0226(4) Uani 1 1 d . . . .
F1 F 0.48627(15) 0.69693(11) 0.36388(8) 0.0252(4) Uani 1 1 d . . . .
F4 F 1.0273(2) 0.87463(14) 0.23928(11) 0.0506(6) Uani 1 1 d . . . .
F3 F 1.0222(2) 0.91614(15) 0.13655(13) 0.0618(7) Uani 1 1 d . . . .
F5 F 0.8697(2) 0.88077(17) 0.18256(13) 0.0627(7) Uani 1 1 d . . . .
O3 O 0.77539(19) 0.65423(16) 0.14305(12) 0.0380(6) Uani 1 1 d . . . .
O1 O 1.1205(2) 0.75058(17) 0.15382(13) 0.0392(6) Uani 1 1 d . . . .
N1 N 0.45524(19) 0.74688(15) 0.46966(11) 0.0179(5) Uani 1 1 d . . . .
O2 O 0.9435(2) 0.75437(17) 0.08622(11) 0.0409(6) Uani 1 1 d . . . .
F7B F 0.9976(13) 0.5426(10) 0.2455(7) 0.096(5) Uani 0.5 1 d . P A 2
C32 C 0.6412(2) 0.81048(17) 0.45181(14) 0.0196(6) Uani 1 1 d . . . .
C26 C 0.4170(3) 0.88592(18) 0.64766(14) 0.0225(6) Uani 1 1 d . . . .
C17 C 0.4280(2) 0.84098(18) 0.58445(14) 0.0202(6) Uani 1 1 d . . . .
C20 C 0.2500(2) 0.71796(18) 0.46001(14) 0.0206(6) Uani 1 1 d . . . .
C37 C 0.7486(2) 0.79892(19) 0.48165(15) 0.0223(6) Uani 1 1 d . . . .
H37 H 0.757126 0.782573 0.527144 0.027 Uiso 1 1 calc R . . .
C36 C 0.8427(3) 0.8115(2) 0.44437(16) 0.0270(7) Uani 1 1 d . . . .
H36 H 0.915700 0.802205 0.464157 0.032 Uiso 1 1 calc R . . .
C11 C 0.4228(3) 0.65633(19) 0.68825(14) 0.0241(6) Uani 1 1 d . . . .
C5 C 0.7966(3) 0.54810(19) 0.48214(16) 0.0267(7) Uani 1 1 d . . . .
H5 H 0.863452 0.518016 0.492936 0.032 Uiso 1 1 calc R . . .
C16 C 0.3393(2) 0.79511(18) 0.55490(14) 0.0208(6) Uani 1 1 d . . . .
H16 H 0.269097 0.794294 0.575709 0.025 Uiso 1 1 calc R . . .
C10 C 0.5313(3) 0.68871(19) 0.68365(14) 0.0243(6) Uani 1 1 d . . . .
H10 H 0.562684 0.721752 0.718906 0.029 Uiso 1 1 calc R . . .
C33 C 0.6299(3) 0.83874(19) 0.38549(15) 0.0254(6) Uani 1 1 d . . . .
H33 H 0.557261 0.849058 0.365502 0.030 Uiso 1 1 calc R . . .
C2 C 0.5985(2) 0.63361(18) 0.45065(14) 0.0205(6) Uani 1 1 d . . . .
C18 C 0.5263(2) 0.84579(18) 0.54804(14) 0.0207(6) Uani 1 1 d . . . .
H18 H 0.585006 0.881786 0.563267 0.025 Uiso 1 1 calc R . . .
C12 C 0.3805(3) 0.60702(19) 0.63659(14) 0.0229(6) Uani 1 1 d . . . .
H12 H 0.307648 0.583703 0.639475 0.028 Uiso 1 1 calc R . . .
C3 C 0.6213(2) 0.60813(18) 0.51732(14) 0.0205(6) Uani 1 1 d . . . .
C13 C 0.4418(2) 0.59069(19) 0.58060(14) 0.0218(6) Uani 1 1 d . . . .
H13 H 0.410813 0.556249 0.546129 0.026 Uiso 1 1 calc R . . .
C31 C 0.5134(3) 0.9145(2) 0.68354(15) 0.0263(6) Uani 1 1 d . . . .
H31 H 0.585516 0.905476 0.666328 0.032 Uiso 1 1 calc R . . .
C7 C 0.6745(3) 0.61678(19) 0.40133(15) 0.0238(6) Uani 1 1 d . . . .
H7 H 0.658446 0.634655 0.356741 0.029 Uiso 1 1 calc R . . .
C27 C 0.3119(3) 0.9006(2) 0.67393(15) 0.0276(7) Uani 1 1 d . . . .
H27 H 0.245425 0.881928 0.650470 0.033 Uiso 1 1 calc R . . .
C21 C 0.1656(2) 0.67873(19) 0.49393(15) 0.0241(6) Uani 1 1 d . . . .
H21 H 0.175493 0.667475 0.540383 0.029 Uiso 1 1 calc R . . .
C15 C 0.3501(2) 0.75105(18) 0.49662(14) 0.0191(6) Uani 1 1 d . . . .
C19 C 0.5403(2) 0.80027(18) 0.49137(14) 0.0198(6) Uani 1 1 d . . . .
C29 C 0.4008(3) 0.9694(2) 0.76897(16) 0.0318(7) Uani 1 1 d . . . .
H29 H 0.395178 0.997412 0.810303 0.038 Uiso 1 1 calc R . . .
C6 C 0.7729(3) 0.57429(19) 0.41692(16) 0.0263(7) Uani 1 1 d . . . .
H6 H 0.824279 0.563011 0.383140 0.032 Uiso 1 1 calc R . . .
C22 C 0.0665(3) 0.6562(2) 0.45890(17) 0.0298(7) Uani 1 1 d . . . .
H22 H 0.008406 0.629600 0.481778 0.036 Uiso 1 1 calc R . . .
C8 C 0.5493(2) 0.62489(18) 0.57482(14) 0.0207(6) Uani 1 1 d . . . .
C4 C 0.7221(3) 0.56611(19) 0.53134(15) 0.0242(6) Uani 1 1 d . . . .
H4 H 0.740103 0.549326 0.575992 0.029 Uiso 1 1 calc R . . .
C30 C 0.5050(3) 0.9556(2) 0.74367(16) 0.0293(7) Uani 1 1 d . . . .
H30 H 0.571052 0.974364 0.767485 0.035 Uiso 1 1 calc R . . .
C9 C 0.5933(3) 0.67294(19) 0.62795(14) 0.0229(6) Uani 1 1 d . . . .
H9 H 0.667008 0.695124 0.625841 0.027 Uiso 1 1 calc R . . .
C1 C 0.4884(2) 0.67318(18) 0.42853(14) 0.0206(6) Uani 1 1 d . . . .
C25 C 0.2341(3) 0.7347(2) 0.39176(15) 0.0257(7) Uani 1 1 d . . . .
H25 H 0.291107 0.762424 0.368796 0.031 Uiso 1 1 calc R . . .
C23 C 0.0514(3) 0.6721(2) 0.39115(17) 0.0316(7) Uani 1 1 d . . . .
H23 H -0.016558 0.656330 0.367797 0.038 Uiso 1 1 calc R . . .
C24 C 0.1355(3) 0.7109(2) 0.35749(16) 0.0298(7) Uani 1 1 d . . . .
H24 H 0.125701 0.721283 0.310898 0.036 Uiso 1 1 calc R . . .
N2 N 0.9482(3) 0.7097(2) 0.20832(14) 0.0379(7) Uani 1 1 d . . . .
C34 C 0.7249(3) 0.8515(2) 0.34935(16) 0.0322(7) Uani 1 1 d . . . .
H34 H 0.717247 0.869921 0.304356 0.039 Uiso 1 1 calc R . . .
F8A F 0.9501(8) 0.5295(7) 0.1592(5) 0.054(2) Uani 0.5 1 d . P B 1
C14 C 0.3545(3) 0.6739(2) 0.74793(15) 0.0308(7) Uani 1 1 d . . . .
H14A H 0.376549 0.635879 0.784178 0.046 Uiso 1 1 calc GR . . .
H14B H 0.274381 0.666720 0.735694 0.046 Uiso 1 1 calc GR . . .
H14C H 0.368135 0.730624 0.762822 0.046 Uiso 1 1 calc GR . . .
C35 C 0.8309(3) 0.8375(2) 0.37850(17) 0.0329(8) Uani 1 1 d . . . .
H35 H 0.895710 0.845772 0.353331 0.040 Uiso 1 1 calc R . . .
C28 C 0.3039(3) 0.9424(2) 0.73428(17) 0.0337(8) Uani 1 1 d . . . .
H28 H 0.232191 0.952466 0.751676 0.040 Uiso 1 1 calc R . . .
O4B O 0.8097(12) 0.6239(9) 0.2646(7) 0.049(4) Uiso 0.25 1 d . P C 2
F6B F 0.8564(9) 0.4905(6) 0.1878(6) 0.105(4) Uani 0.5 1 d . P A 2
C38 C 0.9785(3) 0.8634(2) 0.17887(19) 0.0398(9) Uani 1 1 d . . . .
C40 C 0.7900(4) 0.4906(3) 0.0145(2) 0.0570(12) Uani 1 1 d . . . .
H40A H 0.756996 0.509545 -0.029054 0.068 Uiso 1 1 calc R . . .
H40B H 0.827875 0.538176 0.036750 0.068 Uiso 1 1 calc R . . .
C39B C 0.921(2) 0.5570(15) 0.1915(10) 0.089(9) Uani 0.5 1 d . P A 2
F8B F 0.9840(9) 0.5576(6) 0.1395(6) 0.091(3) Uani 0.5 1 d . P A 2
C39A C 0.8998(11) 0.5502(7) 0.2132(6) 0.029(2) Uani 0.5 1 d . P B 1
F6A F 0.8128(7) 0.4993(5) 0.2204(4) 0.0509(17) Uani 0.5 1 d . P B 1
F7A F 0.9661(11) 0.5468(9) 0.2666(5) 0.044(2) Uani 0.5 1 d . P B 1
O4A O 0.7828(4) 0.6628(3) 0.26438(19) 0.0488(10) Uani 0.75 1 d . P C 1

loop_
_atom_site_aniso_label
_atom_site_aniso_U_11
_atom_site_aniso_U_22
_atom_site_aniso_U_33
_atom_site_aniso_U_23
_atom_site_aniso_U_13
_atom_site_aniso_U_12
S1 0.0254(4) 0.0360(5) 0.0230(4) -0.0005(3) -0.0002(3) -0.0048(3)
S2 0.0306(4) 0.0419(5) 0.0245(4) 0.0063(3) 0.0008(3) -0.0062(4)
Cl2 0.0709(7) 0.0376(5) 0.0595(7) -0.0163(5) -0.0117(5) 0.0121(5)
Cl1 0.0422(6) 0.0382(6) 0.1121(10) -0.0010(6) -0.0100(6) -0.0046(5)
F2 0.0211(8) 0.0229(9) 0.0238(9) -0.0038(7) 0.0001(7) -0.0039(7)
F1 0.0289(9) 0.0310(10) 0.0158(8) 0.0002(7) 0.0014(7) 0.0004(8)
F4 0.0638(16) 0.0443(13) 0.0429(13) -0.0137(10) -0.0039(11) -0.0028(12)
F3 0.090(2) 0.0360(13) 0.0605(16) 0.0102(11) 0.0111(14) -0.0106(13)
F5 0.0483(14) 0.0724(18) 0.0675(17) 0.0032(14) 0.0044(12) 0.0297(13)
O3 0.0268(12) 0.0484(16) 0.0382(14) 0.0137(12) -0.0058(10) -0.0078(11)
O1 0.0242(12) 0.0518(16) 0.0419(14) -0.0042(12) 0.0037(10) 0.0040(11)
N1 0.0174(11) 0.0204(12) 0.0160(11) -0.0007(9) 0.0006(9) -0.0001(9)
O2 0.0397(14) 0.0622(18) 0.0205(12) 0.0050(11) -0.0030(10) -0.0210(13)
F7B 0.085(10) 0.054(6) 0.142(13) 0.027(9) -0.075(8) -0.011(6)
C32 0.0205(14) 0.0183(14) 0.0201(14) -0.0007(11) 0.0008(11) -0.0015(11)
C26 0.0265(15) 0.0219(15) 0.0189(14) 0.0002(11) 0.0002(12) -0.0003(12)
C17 0.0201(14) 0.0186(14) 0.0217(14) 0.0008(11) -0.0003(11) 0.0022(11)
C20 0.0160(13) 0.0225(15) 0.0232(14) -0.0006(11) 0.0003(11) -0.0008(11)
C37 0.0217(14) 0.0249(15) 0.0202(14) 0.0006(11) -0.0002(11) -0.0015(12)
C36 0.0184(14) 0.0332(17) 0.0296(16) -0.0009(13) 0.0032(12) -0.0013(13)
C11 0.0297(16) 0.0254(16) 0.0173(14) 0.0008(11) 0.0016(12) 0.0020(13)
C5 0.0201(15) 0.0203(15) 0.0396(18) -0.0031(13) 0.0021(13) -0.0005(12)
C16 0.0190(14) 0.0228(15) 0.0204(14) 0.0018(11) 0.0008(11) 0.0014(11)
C10 0.0316(16) 0.0239(15) 0.0170(14) 0.0005(11) -0.0027(12) 0.0017(13)
C33 0.0224(15) 0.0291(17) 0.0246(15) 0.0041(12) 0.0008(12) -0.0019(13)
C2 0.0207(14) 0.0205(14) 0.0205(14) -0.0028(11) 0.0032(11) -0.0039(11)
C18 0.0194(14) 0.0196(14) 0.0232(14) -0.0022(11) 0.0006(11) -0.0021(11)
C12 0.0216(14) 0.0249(15) 0.0222(14) 0.0034(12) -0.0005(11) -0.0021(12)
C3 0.0226(14) 0.0177(14) 0.0213(14) -0.0012(11) 0.0012(11) -0.0010(11)
C13 0.0205(14) 0.0261(15) 0.0188(14) -0.0002(11) 0.0011(11) -0.0024(12)
C31 0.0266(16) 0.0279(16) 0.0241(15) -0.0030(13) -0.0012(12) 0.0034(13)
C7 0.0263(15) 0.0245(15) 0.0210(14) -0.0018(12) 0.0044(12) -0.0028(12)
C27 0.0253(16) 0.0319(17) 0.0258(16) -0.0050(13) 0.0026(12) -0.0019(13)
C21 0.0208(14) 0.0287(16) 0.0228(15) -0.0021(12) 0.0007(12) -0.0039(12)
C15 0.0173(13) 0.0205(14) 0.0196(14) 0.0027(11) 0.0021(11) -0.0016(11)
C19 0.0191(14) 0.0204(14) 0.0197(14) 0.0007(11) -0.0002(11) -0.0006(11)
C29 0.043(2) 0.0301(18) 0.0230(16) -0.0063(13) 0.0048(14) 0.0018(15)
C6 0.0225(15) 0.0239(16) 0.0332(17) -0.0056(13) 0.0070(13) -0.0036(12)
C22 0.0206(15) 0.0321(18) 0.0368(18) -0.0041(14) 0.0032(13) -0.0061(13)
C8 0.0221(14) 0.0214(14) 0.0186(14) 0.0019(11) 0.0000(11) 0.0003(12)
C4 0.0226(15) 0.0250(15) 0.0246(15) 0.0010(12) -0.0022(12) -0.0030(12)
C30 0.0336(17) 0.0295(17) 0.0243(16) -0.0048(13) -0.0032(13) 0.0009(14)
C9 0.0231(15) 0.0240(15) 0.0214(14) 0.0009(12) -0.0004(12) -0.0019(12)
C1 0.0212(14) 0.0213(14) 0.0193(14) -0.0003(11) 0.0020(11) -0.0037(11)
C25 0.0245(15) 0.0320(17) 0.0207(15) -0.0014(12) 0.0012(12) -0.0012(13)
C23 0.0200(15) 0.040(2) 0.0342(18) -0.0078(15) -0.0044(13) -0.0006(14)
C24 0.0255(16) 0.0390(19) 0.0243(16) -0.0005(14) -0.0049(13) -0.0002(14)
N2 0.0432(17) 0.0468(19) 0.0231(14) 0.0064(13) -0.0054(12) -0.0161(15)
C34 0.0317(17) 0.043(2) 0.0222(16) 0.0072(14) 0.0030(13) -0.0032(15)
F8A 0.060(5) 0.057(6) 0.045(5) -0.016(4) 0.002(4) 0.007(4)
C14 0.0334(18) 0.0375(19) 0.0217(15) -0.0041(13) 0.0031(13) 0.0017(15)
C35 0.0280(17) 0.041(2) 0.0311(17) 0.0023(15) 0.0104(14) -0.0047(15)
C28 0.0366(19) 0.0346(19) 0.0309(18) -0.0083(14) 0.0113(15) 0.0015(15)
F6B 0.107(9) 0.044(4) 0.155(10) 0.026(6) -0.081(7) -0.025(5)
C38 0.040(2) 0.038(2) 0.042(2) 0.0044(16) 0.0009(17) 0.0024(17)
C40 0.078(3) 0.032(2) 0.059(3) -0.0017(19) -0.014(2) 0.008(2)
C39B 0.123(19) 0.074(11) 0.063(16) 0.046(10) -0.063(13) -0.052(11)
F8B 0.076(7) 0.071(7) 0.126(10) -0.040(6) 0.004(5) 0.023(5)
C39A 0.043(5) 0.019(4) 0.023(6) 0.006(4) -0.016(4) 0.003(4)
F6A 0.052(4) 0.033(3) 0.066(4) 0.009(3) -0.015(3) -0.009(3)
F7A 0.058(6) 0.033(3) 0.040(3) 0.002(2) -0.022(3) 0.002(3)
O4A 0.052(2) 0.061(3) 0.035(2) -0.0014(19) 0.0228(18) -0.001(2)

loop_
_atom_type_symbol
_atom_type_description
_atom_type_scat_dispersion_real
_atom_type_scat_dispersion_imag
_atom_type_scat_source
C C 0.0033 0.0016 'International Tables Vol C Tables 4.2.6.8 and 6.1.1.4'
H H 0.0000 0.0000 'International Tables Vol C Tables 4.2.6.8 and 6.1.1.4'
Cl Cl 0.1484 0.1585 'International Tables Vol C Tables 4.2.6.8 and 6.1.1.4'
F F 0.0171 0.0103 'International Tables Vol C Tables 4.2.6.8 and 6.1.1.4'
N N 0.0061 0.0033 'International Tables Vol C Tables 4.2.6.8 and 6.1.1.4'
O O 0.0106 0.0060 'International Tables Vol C Tables 4.2.6.8 and 6.1.1.4'
S S 0.1246 0.1234 'International Tables Vol C Tables 4.2.6.8 and 6.1.1.4'

loop_
_geom_angle_atom_site_label_1
_geom_angle_atom_site_label_2
_geom_angle_atom_site_label_3
_geom_angle
O1 S1 N2 110.18(17)
O1 S1 C38 103.17(17)
O2 S1 O1 118.50(15)
O2 S1 N2 117.04(15)
O2 S1 C38 105.08(18)
N2 S1 C38 99.82(18)
O3 S2 N2 117.42(15)
O3 S2 C39B 100.1(6)
O3 S2 C39A 107.7(5)
O3 S2 O4A 115.5(2)
N2 S2 C39B 95.9(7)
N2 S2 C39A 104.4(5)
O4B S2 O3 125.8(6)
O4B S2 N2 114.1(6)
O4B S2 C39B 90.0(8)
O4A S2 N2 107.8(2)
O4A S2 C39A 102.3(4)
C15 N1 C19 120.3(2)
C15 N1 C1 120.8(2)
C19 N1 C1 117.4(2)
C37 C32 C33 119.6(3)
C37 C32 C19 120.3(3)
C33 C32 C19 119.9(3)
C31 C26 C17 120.1(3)
C27 C26 C17 121.6(3)
C27 C26 C31 118.3(3)
C16 C17 C26 122.2(3)
C16 C17 C18 116.0(3)
C18 C17 C26 121.7(3)
C21 C20 C15 120.6(3)
C21 C20 C25 119.9(3)
C25 C20 C15 119.1(3)
C36 C37 C32 119.6(3)
C35 C36 C37 120.5(3)
C10 C11 C14 120.9(3)
C12 C11 C10 118.2(3)
C12 C11 C14 120.9(3)
C4 C5 C6 119.7(3)
C15 C16 C17 122.4(3)
C9 C10 C11 120.6(3)
C34 C33 C32 119.9(3)
C3 C2 C1 122.0(2)
C7 C2 C3 120.6(3)
C7 C2 C1 117.2(3)
C19 C18 C17 122.2(3)
C11 C12 C13 121.8(3)
C2 C3 C8 125.7(3)
C4 C3 C2 117.4(3)
C4 C3 C8 116.9(3)
C12 C13 C8 120.3(3)
C30 C31 C26 121.0(3)
C6 C7 C2 120.5(3)
C28 C27 C26 120.5(3)
C20 C21 C22 119.2(3)
N1 C15 C20 120.8(2)
C16 C15 N1 118.4(3)
C16 C15 C20 120.4(3)
N1 C19 C32 120.0(2)
C18 C19 N1 118.9(2)
C18 C19 C32 121.0(3)
C30 C29 C28 120.3(3)
C7 C6 C5 119.9(3)
C23 C22 C21 120.8(3)
C13 C8 C3 123.3(3)
C9 C8 C3 118.7(3)
C9 C8 C13 117.9(3)
C5 C4 C3 122.1(3)
C29 C30 C31 120.0(3)
C10 C9 C8 121.2(3)
F2 C1 N1 107.4(2)
F2 C1 C2 108.4(2)
F1 C1 F2 105.6(2)
F1 C1 N1 107.5(2)
F1 C1 C2 112.4(2)
C2 C1 N1 115.0(2)
C24 C25 C20 120.2(3)
C24 C23 C22 119.9(3)
C23 C24 C25 120.0(3)
S2 N2 S1 127.18(19)
C35 C34 C33 120.3(3)
C34 C35 C36 120.1(3)
C29 C28 C27 120.0(3)
F4 C38 S1 110.7(3)
F3 C38 S1 109.6(3)
F3 C38 F4 109.0(3)
F3 C38 F5 108.0(3)
F5 C38 S1 111.8(3)
F5 C38 F4 107.8(3)
Cl1 C40 Cl2 112.4(2)
F7B C39B S2 110.8(17)
F6B C39B S2 113.5(18)
F6B C39B F7B 105.1(14)
F8B C39B S2 114.3(12)
F8B C39B F7B 104(2)
F8B C39B F6B 108(2)
F8A C39A S2 109.5(8)
F8A C39A F6A 108.4(10)
F6A C39A S2 107.2(8)
F7A C39A S2 109.7(10)
F7A C39A F8A 112.8(12)
F7A C39A F6A 109.1(10)

loop_
_geom_bond_atom_site_label_1
_geom_bond_atom_site_label_2
_geom_bond_distance
S1 O1 1.429(2)
S1 O2 1.422(2)
S1 N2 1.565(3)
S1 C38 1.821(4)
S2 O3 1.424(2)
S2 N2 1.558(3)
S2 O4B 1.383(14)
S2 C39B 1.83(3)
S2 C39A 1.801(11)
S2 O4A 1.451(4)
Cl2 C40 1.774(5)
Cl1 C40 1.756(5)
F2 C1 1.356(3)
F1 C1 1.350(3)
F4 C38 1.330(4)
F3 C38 1.328(4)
F5 C38 1.329(4)
N1 C15 1.386(3)
N1 C19 1.387(4)
N1 C1 1.516(4)
F7B C39B 1.40(2)
C32 C37 1.397(4)
C32 C33 1.406(4)
C32 C19 1.477(4)
C26 C17 1.473(4)
C26 C31 1.404(4)
C26 C27 1.399(4)
C17 C16 1.400(4)
C17 C18 1.409(4)
C20 C21 1.392(4)
C20 C15 1.471(4)
C20 C25 1.398(4)
C37 C36 1.389(4)
C36 C35 1.386(5)
C11 C10 1.399(4)
C11 C12 1.385(4)
C11 C14 1.503(4)
C5 C6 1.390(5)
C5 C4 1.386(4)
C16 C15 1.380(4)
C10 C9 1.389(4)
C33 C34 1.385(4)
C2 C3 1.412(4)
C2 C7 1.396(4)
C2 C1 1.506(4)
C18 C19 1.371(4)
C12 C13 1.391(4)
C3 C8 1.492(4)
C3 C4 1.396(4)
C13 C8 1.403(4)
C31 C30 1.385(4)
C7 C6 1.382(4)
C27 C28 1.394(4)
C21 C22 1.393(4)
C29 C30 1.379(5)
C29 C28 1.388(5)
C22 C23 1.385(5)
C8 C9 1.402(4)
C25 C24 1.386(4)
C23 C24 1.384(5)
C34 C35 1.382(5)
F8A C39A 1.305(16)
F6B C39B 1.33(2)
C39B F8B 1.31(2)
C39A F6A 1.338(16)
C39A F7A 1.300(19)
